data_7021448
loop_
_publ_author_name
'Kleeberg, Christian'

_publ_section_title
;
 On the structural diversity of [K(18-crown-6)EPh3] complexes (E = C, Si,
 Ge, Sn, Pb): synthesis, crystal structures and NOESY NMR study.
;
_journal_issue 23
_journal_name_full 'Dalton transactions (Cambridge, England : 2003)'
_journal_page_first 8276
_journal_page_last 8287
_journal_paper_doi 10.1039/c3dt50523e
_journal_volume 42
_journal_year 2013
_chemical_formula_moiety 'C30 H39 K O6 Si'
_chemical_formula_sum 'C30 H39 K O6 Si'
_chemical_formula_weight 562.80
_chemical_name_common '18-Crown-6-potassium triphenyl-silicon'
_chemical_name_systematic
;
?
;
_space_group_IT_number 33
_symmetry_cell_setting orthorhombic
_symmetry_Int_Tables_number 33
_symmetry_space_group_name_Hall 'P 2c -2n'
_symmetry_space_group_name_H-M 'P n a 21'
_atom_sites_solution_hydrogens geom
_atom_sites_solution_primary direct
_atom_sites_solution_secondary difmap
_audit_creation_method SHELXL-97
_cell_angle_alpha 90.00
_cell_angle_beta 90.00
_cell_angle_gamma 90.00
_cell_formula_units_Z 4
_cell_length_a 18.3527(8)
_cell_length_b 15.2640(8)
_cell_length_c 10.4474(4)
_cell_measurement_reflns_used 12945
_cell_measurement_temperature 100(2)
_cell_measurement_theta_max 29.24
_cell_measurement_theta_min 2.21
_cell_volume 2926.7(2)
_computing_cell_refinement
;
CrysAlisPro, Agilent Technologies,
Version 1.171.35.15 (release 03-08-2011 CrysAlis171 .NET)
(compiled Aug 3 2011,13:03:54)
;
_computing_data_collection
;
CrysAlisPro, Oxford Diffraction Ltd.,
Version 1.171.35.15 (release 03-08-2011 CrysAlis171 .NET)
(compiled Aug 3 2011,13:03:54)
;
_computing_data_reduction
;
CrysAlisPro, Agilent Technologies,
Version 1.171.35.15 (release 03-08-2011 CrysAlis171 .NET)
(compiled Aug 3 2011,13:03:54)
;
_computing_molecular_graphics
;
Diamond 3.2i, K. Brandenburg, Crystal Impact GbR, Bonn, Germany.
;
_computing_publication_material
;
WinGX v1.80.05 (L. J. Farrugia, J. Appl. Cryst., 1999, 32, 837-838.)
;
_computing_structure_refinement
;
SHELXL-97 (G. M. Sheldrick, Acta Cryst. (2008). A64, 112-122)
;
_computing_structure_solution
;
SIR-92 (A. Altomare, G. Cascarano, C. Giacovazzo and A. Guagliardi,
J. Appl. Crystallogr. 1993, 26, 343-350.)
;
_diffrn_ambient_temperature 100(2)
_diffrn_detector_area_resol_mean 16.1419
_diffrn_measured_fraction_theta_full 0.998
_diffrn_measured_fraction_theta_max 0.998
_diffrn_measurement_device_type 'Oxford Diffraction, Xcalibur, EOS'
_diffrn_measurement_method \w-scan
_diffrn_radiation_monochromator graphite
_diffrn_radiation_source 'Enhance (Mo) X-ray Source'
_diffrn_radiation_type MoK\a
_diffrn_radiation_wavelength 0.71073
_diffrn_reflns_av_R_equivalents 0.0827
_diffrn_reflns_av_sigmaI/netI 0.0402
_diffrn_reflns_limit_h_max 23
_diffrn_reflns_limit_h_min -23
_diffrn_reflns_limit_k_max 19
_diffrn_reflns_limit_k_min -19
_diffrn_reflns_limit_l_max 13
_diffrn_reflns_limit_l_min -13
_diffrn_reflns_number 93602
_diffrn_reflns_theta_full 27.00
_diffrn_reflns_theta_max 27.00
_diffrn_reflns_theta_min 2.22
_exptl_absorpt_coefficient_mu 0.263
_exptl_absorpt_correction_T_max 1.00000
_exptl_absorpt_correction_T_min 0.96421
_exptl_absorpt_correction_type multi-scan
_exptl_absorpt_process_details
;
CrysAlisPro, Agilent Technologies,
Version 1.171.35.15 (release 03-08-2011 CrysAlis171 .NET)
(compiled Aug 3 2011,13:03:54)
Empirical absorption correction using spherical harmonics,
implemented in SCALE3 ABSPACK scaling algorithm.
;
_exptl_crystal_colour colourless
_exptl_crystal_density_diffrn 1.277
_exptl_crystal_density_method 'not measured'
_exptl_crystal_description fragment
_exptl_crystal_F_000 1200
_exptl_crystal_recrystallization_method
;
From solution in PhMe layered with n-pentane at -20 deg C.
;
_exptl_crystal_size_max 0.41
_exptl_crystal_size_mid 0.31
_exptl_crystal_size_min 0.26
_refine_diff_density_max 0.310
_refine_diff_density_min -0.306
_refine_diff_density_rms 0.074
_refine_ls_abs_structure_details 'Flack H D (1983), Acta Cryst. A39, 876-881, 3018 Friedel pairs'
_refine_ls_abs_structure_Flack 0.03(6)
_refine_ls_extinction_method none
_refine_ls_goodness_of_fit_ref 1.313
_refine_ls_hydrogen_treatment constr
_refine_ls_matrix_type full
_refine_ls_number_parameters 343
_refine_ls_number_reflns 6396
_refine_ls_number_restraints 1
_refine_ls_restrained_S_all 1.313
_refine_ls_R_factor_all 0.0695
_refine_ls_R_factor_gt 0.0573
_refine_ls_shift/su_max 0.000
_refine_ls_shift/su_mean 0.000
_refine_ls_structure_factor_coef Fsqd
_refine_ls_weighting_details 'calc w=1/[\s^2^(Fo^2^)+(0.0000P)^2^+4.4268P] where P=(Fo^2^+2Fc^2^)/3'
_refine_ls_weighting_scheme calc
_refine_ls_wR_factor_gt 0.1109
_refine_ls_wR_factor_ref 0.1150
_reflns_number_gt 5594
_reflns_number_total 6396
_reflns_threshold_expression I>2\s(I)
_cod_data_source_file c3dt50523e.txt
_cod_data_source_block ck25ck
_cod_original_sg_symbol_H-M Pna2(1)
_cod_database_code 7021448

loop_
_symmetry_equiv_pos_as_xyz
'x, y, z'
'-x, -y, z+1/2'
'-x+1/2, y+1/2, z+1/2'
'x+1/2, -y+1/2, z'

loop_
_atom_site_label
_atom_site_type_symbol
_atom_site_fract_x
_atom_site_fract_y
_atom_site_fract_z
_atom_site_U_iso_or_equiv
_atom_site_adp_type
_atom_site_occupancy
_atom_site_symmetry_multiplicity
_atom_site_calc_flag
_atom_site_refinement_flags
C1 C 0.7620(2) 0.0186(3) 0.6028(4) 0.0376(11) Uani 1 1 d .
H1A H 0.7101 0.0296 0.6226 0.045 Uiso 1 1 calc R
H1B H 0.7655 -0.0363 0.5527 0.045 Uiso 1 1 calc R
C2 C 0.7928(2) 0.0932(3) 0.5281(4) 0.0395(12) Uani 1 1 d .
H2A H 0.8456 0.0838 0.5138 0.047 Uiso 1 1 calc R
H2B H 0.7686 0.0968 0.4436 0.047 Uiso 1 1 calc R
C3 C 0.8071(2) 0.2465(3) 0.5264(4) 0.0411(12) Uani 1 1 d .
H3A H 0.7810 0.2504 0.4436 0.049 Uiso 1 1 calc R
H3B H 0.8598 0.2404 0.5087 0.049 Uiso 1 1 calc R
C4 C 0.7933(2) 0.3278(3) 0.6043(4) 0.0424(12) Uani 1 1 d .
H4A H 0.8038 0.3806 0.5523 0.051 Uiso 1 1 calc R
H4B H 0.7417 0.3300 0.6313 0.051 Uiso 1 1 calc R
C5 C 0.8319(2) 0.4039(3) 0.7881(5) 0.0425(12) Uani 1 1 d .
H5A H 0.7804 0.4113 0.8142 0.051 Uiso 1 1 calc R
H5B H 0.8463 0.4554 0.7364 0.051 Uiso 1 1 calc R
C6 C 0.8792(2) 0.3970(3) 0.9036(4) 0.0349(11) Uani 1 1 d .
H6A H 0.9303 0.3857 0.8782 0.042 Uiso 1 1 calc R
H6B H 0.8774 0.4521 0.9535 0.042 Uiso 1 1 calc R
C7 C 0.8912(2) 0.3134(3) 1.0942(4) 0.0355(11) Uani 1 1 d .
H7A H 0.8902 0.3679 1.1454 0.043 Uiso 1 1 calc R
H7B H 0.9426 0.2988 1.0750 0.043 Uiso 1 1 calc R
C8 C 0.8568(2) 0.2410(3) 1.1671(4) 0.0337(11) Uani 1 1 d .
H8A H 0.8777 0.2381 1.2543 0.040 Uiso 1 1 calc R
H8B H 0.8037 0.2513 1.1747 0.040 Uiso 1 1 calc R
C9 C 0.8453(2) 0.0859(3) 1.1715(4) 0.0304(10) Uani 1 1 d .
H9A H 0.7922 0.0903 1.1871 0.036 Uiso 1 1 calc R
H9B H 0.8703 0.0834 1.2554 0.036 Uiso 1 1 calc R
C10 C 0.8616(2) 0.0052(3) 1.0964(4) 0.0301(9) Uani 1 1 d .
H10A H 0.9132 0.0056 1.0685 0.036 Uiso 1 1 calc R
H10B H 0.8534 -0.0474 1.1498 0.036 Uiso 1 1 calc R
C11 C 0.8307(2) -0.0688(3) 0.9060(4) 0.0337(11) Uani 1 1 d .
H11A H 0.8222 -0.1245 0.9523 0.040 Uiso 1 1 calc R
H11B H 0.8825 -0.0668 0.8795 0.040 Uiso 1 1 calc R
C12 C 0.7824(2) -0.0640(3) 0.7904(5) 0.0352(11) Uani 1 1 d .
H12A H 0.7880 -0.1176 0.7380 0.042 Uiso 1 1 calc R
H12B H 0.7308 -0.0592 0.8170 0.042 Uiso 1 1 calc R
C13 C 0.5961(2) 0.1173(3) 0.9685(4) 0.0244(8) Uani 1 1 d .
C14 C 0.6010(2) 0.0972(3) 0.8378(4) 0.0265(9) Uani 1 1 d .
H14 H 0.6217 0.1389 0.7810 0.032 Uiso 1 1 calc R
C15 C 0.5761(2) 0.0177(3) 0.7891(4) 0.0310(10) Uani 1 1 d .
H15 H 0.5791 0.0068 0.6997 0.037 Uiso 1 1 calc R
C16 C 0.5471(2) -0.0458(3) 0.8693(5) 0.0372(10) Uani 1 1 d .
H16 H 0.5296 -0.0998 0.8361 0.045 Uiso 1 1 calc R
C17 C 0.5445(2) -0.0280(3) 0.9988(4) 0.0329(10) Uani 1 1 d .
H17 H 0.5271 -0.0717 1.0559 0.040 Uiso 1 1 calc R
C18 C 0.5667(2) 0.0520(3) 1.0471(4) 0.0280(9) Uani 1 1 d .
H18 H 0.5619 0.0629 1.1363 0.034 Uiso 1 1 calc R
C19 C 0.5673(2) 0.3103(3) 0.9376(3) 0.0221(8) Uani 1 1 d .
C20 C 0.5204(2) 0.2893(3) 0.8360(3) 0.0254(9) Uani 1 1 d .
H20 H 0.5147 0.2295 0.8129 0.030 Uiso 1 1 calc R
C21 C 0.4817(2) 0.3525(3) 0.7676(4) 0.0313(10) Uani 1 1 d .
H21 H 0.4513 0.3353 0.6984 0.038 Uiso 1 1 calc R
C22 C 0.4873(2) 0.4397(3) 0.7997(4) 0.0271(9) Uani 1 1 d .
H22 H 0.4612 0.4830 0.7534 0.033 Uiso 1 1 calc R
C23 C 0.5323(2) 0.4628(3) 0.9018(4) 0.0295(10) Uani 1 1 d .
H23 H 0.5361 0.5226 0.9264 0.035 Uiso 1 1 calc R
C24 C 0.5720(2) 0.3995(3) 0.9684(4) 0.0290(9) Uani 1 1 d .
H24 H 0.6030 0.4173 1.0364 0.035 Uiso 1 1 calc R
C25 C 0.5982(2) 0.2341(3) 1.1994(4) 0.0241(8) Uani 1 1 d .
C26 C 0.6348(2) 0.1828(3) 1.2918(4) 0.0275(9) Uani 1 1 d .
H26 H 0.6740 0.1465 1.2651 0.033 Uiso 1 1 calc R
C27 C 0.6154(2) 0.1834(3) 1.4208(4) 0.0305(10) Uani 1 1 d .
H27 H 0.6408 0.1473 1.4798 0.037 Uiso 1 1 calc R
C28 C 0.5597(2) 0.2358(3) 1.4627(4) 0.0269(9) Uani 1 1 d .
H28 H 0.5468 0.2367 1.5507 0.032 Uiso 1 1 calc R
C29 C 0.5224(2) 0.2874(3) 1.3754(4) 0.0269(8) Uani 1 1 d .
H29 H 0.4836 0.3238 1.4036 0.032 Uiso 1 1 calc R
C30 C 0.5418(2) 0.2861(3) 1.2460(4) 0.0238(9) Uani 1 1 d .
H30 H 0.5156 0.3220 1.1877 0.029 Uiso 1 1 calc R
O1 O 0.80301(15) 0.0110(2) 0.7182(3) 0.0308(7) Uani 1 1 d .
O2 O 0.78183(15) 0.1726(2) 0.5967(2) 0.0320(7) Uani 1 1 d .
O3 O 0.83974(16) 0.3257(2) 0.7141(3) 0.0337(7) Uani 1 1 d .
O4 O 0.85168(15) 0.32556(19) 0.9782(3) 0.0283(7) Uani 1 1 d .
O5 O 0.86982(15) 0.16015(17) 1.1010(2) 0.0244(6) Uani 1 1 d .
O6 O 0.81474(15) 0.0038(2) 0.9878(3) 0.0283(7) Uani 1 1 d .
Si1 Si 0.63227(6) 0.22979(7) 1.02363(11) 0.0244(2) Uani 1 1 d .
K1 K 0.80219(4) 0.17146(5) 0.86649(8) 0.02279(16) Uani 1 1 d .

loop_
_atom_site_aniso_label
_atom_site_aniso_U_11
_atom_site_aniso_U_22
_atom_site_aniso_U_33
_atom_site_aniso_U_23
_atom_site_aniso_U_13
_atom_site_aniso_U_12
C1 0.031(2) 0.051(3) 0.031(2) -0.021(2) -0.0064(19) 0.007(2)
C2 0.032(2) 0.072(3) 0.0142(18) -0.017(2) -0.0034(18) 0.015(2)
C3 0.033(2) 0.078(4) 0.0123(18) 0.015(2) 0.0035(19) 0.008(2)
C4 0.036(2) 0.058(3) 0.033(2) 0.024(3) -0.003(2) 0.005(2)
C5 0.034(2) 0.030(3) 0.064(3) 0.017(2) 0.006(2) 0.005(2)
C6 0.032(2) 0.025(2) 0.048(3) 0.002(2) 0.009(2) -0.0018(19)
C7 0.034(2) 0.034(2) 0.038(2) -0.018(2) -0.010(2) -0.002(2)
C8 0.027(2) 0.051(3) 0.023(2) -0.011(2) -0.0011(17) 0.001(2)
C9 0.033(2) 0.046(3) 0.0115(18) 0.0124(18) 0.0037(16) 0.003(2)
C10 0.029(2) 0.036(2) 0.026(2) 0.0133(19) -0.0014(18) 0.0035(19)
C11 0.030(2) 0.022(2) 0.049(3) 0.0007(19) 0.010(2) 0.0043(18)
C12 0.032(2) 0.024(2) 0.050(3) -0.007(2) 0.005(2) -0.0037(19)
C13 0.0204(18) 0.030(2) 0.022(2) -0.0057(17) -0.0022(16) 0.0044(17)
C14 0.025(2) 0.031(2) 0.024(2) -0.0088(17) 0.0024(15) 0.0003(17)
C15 0.025(2) 0.036(2) 0.031(2) -0.015(2) 0.0025(17) 0.0016(19)
C16 0.029(2) 0.032(2) 0.051(3) -0.013(2) 0.004(2) -0.0014(18)
C17 0.032(2) 0.025(2) 0.041(3) -0.002(2) 0.0038(19) 0.0002(18)
C18 0.028(2) 0.027(2) 0.029(2) 0.0004(17) -0.0016(17) 0.0013(17)
C19 0.0238(19) 0.028(2) 0.0143(18) -0.0018(16) 0.0037(15) -0.0041(16)
C20 0.026(2) 0.030(2) 0.021(2) -0.0069(16) 0.0009(15) 0.0049(17)
C21 0.029(2) 0.047(3) 0.0177(19) 0.0002(19) 0.0041(17) 0.009(2)
C22 0.031(2) 0.035(2) 0.0155(19) 0.0098(17) 0.0066(16) 0.0094(19)
C23 0.033(2) 0.025(2) 0.030(2) 0.0049(17) 0.0108(17) -0.0019(18)
C24 0.023(2) 0.031(2) 0.033(2) -0.0055(19) 0.0055(18) -0.0050(17)
C25 0.0197(18) 0.025(2) 0.028(2) -0.0042(17) -0.0045(16) -0.0023(17)
C26 0.0219(19) 0.031(2) 0.029(2) -0.0022(19) -0.0041(17) 0.0051(18)
C27 0.028(2) 0.037(3) 0.027(2) 0.002(2) -0.0041(17) -0.0005(19)
C28 0.032(2) 0.030(2) 0.0185(18) -0.0004(17) 0.0007(17) -0.0068(18)
C29 0.0282(19) 0.026(2) 0.027(2) -0.0063(19) 0.0032(19) -0.0024(16)
C30 0.0188(19) 0.026(2) 0.027(2) -0.0005(18) -0.0042(15) 0.0006(16)
O1 0.0278(15) 0.0354(18) 0.0292(16) -0.0100(14) -0.0067(13) -0.0022(14)
O2 0.0341(16) 0.0528(19) 0.0092(12) 0.0004(14) 0.0015(11) 0.0082(15)
O3 0.0330(16) 0.0378(18) 0.0302(17) 0.0116(14) -0.0015(13) 0.0068(14)
O4 0.0272(15) 0.0272(16) 0.0306(15) -0.0033(13) -0.0002(12) -0.0036(12)
O5 0.0306(15) 0.0303(15) 0.0124(12) 0.0019(12) 0.0035(11) 0.0006(12)
O6 0.0260(14) 0.0310(17) 0.0278(16) 0.0050(13) 0.0009(12) 0.0066(12)
Si1 0.0202(5) 0.0285(6) 0.0244(5) -0.0040(5) 0.0010(4) 0.0004(5)
K1 0.0285(4) 0.0283(4) 0.0116(3) 0.0003(4) -0.0016(4) 0.0003(4)

loop_
_atom_type_symbol
_atom_type_description
_atom_type_scat_dispersion_real
_atom_type_scat_dispersion_imag
_atom_type_scat_source
C C 0.0033 0.0016 'International Tables Vol C Tables 4.2.6.8 and 6.1.1.4'
H H 0.0000 0.0000 'International Tables Vol C Tables 4.2.6.8 and 6.1.1.4'
O O 0.0106 0.0060 'International Tables Vol C Tables 4.2.6.8 and 6.1.1.4'
Si Si 0.0817 0.0704 'International Tables Vol C Tables 4.2.6.8 and 6.1.1.4'
K K 0.2009 0.2494 'International Tables Vol C Tables 4.2.6.8 and 6.1.1.4'

loop_
_geom_angle_atom_site_label_1
_geom_angle_atom_site_label_2
_geom_angle_atom_site_label_3
_geom_angle
_geom_angle_site_symmetry_1
_geom_angle_site_symmetry_3
O1 C1 C2 107.7(4) . .
O1 C1 H1A 110.2 . .
C2 C1 H1A 110.2 . .
O1 C1 H1B 110.2 . .
C2 C1 H1B 110.2 . .
H1A C1 H1B 108.5 . .
O2 C2 C1 109.4(3) . .
O2 C2 H2A 109.8 . .
C1 C2 H2A 109.8 . .
O2 C2 H2B 109.8 . .
C1 C2 H2B 109.8 . .
H2A C2 H2B 108.2 . .
O2 C3 C4 108.7(3) . .
O2 C3 H3A 110.0 . .
C4 C3 H3A 110.0 . .
O2 C3 H3B 110.0 . .
C4 C3 H3B 110.0 . .
H3A C3 H3B 108.3 . .
O3 C4 C3 108.4(4) . .
O3 C4 H4A 110.0 . .
C3 C4 H4A 110.0 . .
O3 C4 H4B 110.0 . .
C3 C4 H4B 110.0 . .
H4A C4 H4B 108.4 . .
O3 C5 C6 108.7(4) . .
O3 C5 H5A 110.0 . .
C6 C5 H5A 110.0 . .
O3 C5 H5B 110.0 . .
C6 C5 H5B 110.0 . .
H5A C5 H5B 108.3 . .
O4 C6 C5 106.8(4) . .
O4 C6 H6A 110.4 . .
C5 C6 H6A 110.4 . .
O4 C6 H6B 110.4 . .
C5 C6 H6B 110.4 . .
H6A C6 H6B 108.6 . .
O4 C7 C8 108.5(3) . .
O4 C7 H7A 110.0 . .
C8 C7 H7A 110.0 . .
O4 C7 H7B 110.0 . .
C8 C7 H7B 110.0 . .
H7A C7 H7B 108.4 . .
O5 C8 C7 108.8(3) . .
O5 C8 K1 49.31(17) . .
C7 C8 K1 83.4(2) . .
O5 C8 H8A 109.9 . .
C7 C8 H8A 109.9 . .
K1 C8 H8A 159.0 . .
O5 C8 H8B 109.9 . .
C7 C8 H8B 109.9 . .
K1 C8 H8B 80.7 . .
H8A C8 H8B 108.3 . .
O5 C9 C10 108.7(3) . .
O5 C9 K1 46.40(16) . .
C10 C9 K1 82.8(2) . .
O5 C9 H9A 109.9 . .
C10 C9 H9A 109.9 . .
K1 C9 H9A 84.4 . .
O5 C9 H9B 109.9 . .
C10 C9 H9B 109.9 . .
K1 C9 H9B 156.3 . .
H9A C9 H9B 108.3 . .
O6 C10 C9 108.1(3) . .
O6 C10 H10A 110.1 . .
C9 C10 H10A 110.1 . .
O6 C10 H10B 110.1 . .
C9 C10 H10B 110.1 . .
H10A C10 H10B 108.4 . .
O6 C11 C12 108.8(3) . .
O6 C11 H11A 109.9 . .
C12 C11 H11A 109.9 . .
O6 C11 H11B 109.9 . .
C12 C11 H11B 109.9 . .
H11A C11 H11B 108.3 . .
O1 C12 C11 108.0(3) . .
O1 C12 H12A 110.1 . .
C11 C12 H12A 110.1 . .
O1 C12 H12B 110.1 . .
C11 C12 H12B 110.1 . .
H12A C12 H12B 108.4 . .
C18 C13 C14 116.1(4) . .
C18 C13 Si1 126.3(3) . .
C14 C13 Si1 117.6(3) . .
C15 C14 C13 121.7(4) . .
C15 C14 H14 119.2 . .
C13 C14 H14 119.2 . .
C16 C15 C14 120.9(4) . .
C16 C15 H15 119.6 . .
C14 C15 H15 119.6 . .
C17 C16 C15 117.9(4) . .
C17 C16 H16 121.0 . .
C15 C16 H16 121.0 . .
C16 C17 C18 121.4(4) . .
C16 C17 H17 119.3 . .
C18 C17 H17 119.3 . .
C17 C18 C13 121.9(4) . .
C17 C18 H18 119.1 . .
C13 C18 H18 119.1 . .
C24 C19 C20 115.7(4) . .
C24 C19 Si1 118.2(3) . .
C20 C19 Si1 125.8(3) . .
C21 C20 C19 122.8(4) . .
C21 C20 H20 118.6 . .
C19 C20 H20 118.6 . .
C22 C21 C20 120.4(4) . .
C22 C21 K1 95.8(3) . 4_455
C20 C21 K1 104.9(3) . 4_455
C22 C21 H21 119.8 . .
C20 C21 H21 119.8 . .
K1 C21 H21 68.9 4_455 .
C21 C22 C23 118.4(4) . .
C21 C22 H22 120.8 . .
C23 C22 H22 120.8 . .
C22 C23 C24 121.0(4) . .
C22 C23 H23 119.5 . .
C24 C23 H23 119.5 . .
C23 C24 C19 121.7(4) . .
C23 C24 H24 119.1 . .
C19 C24 H24 119.1 . .
C30 C25 C26 115.5(4) . .
C30 C25 Si1 126.1(3) . .
C26 C25 Si1 118.3(3) . .
C27 C26 C25 122.4(4) . .
C27 C26 H26 118.8 . .
C25 C26 H26 118.8 . .
C28 C27 C26 120.2(4) . .
C28 C27 H27 119.9 . .
C26 C27 H27 119.9 . .
C27 C28 C29 119.4(4) . .
C27 C28 H28 120.3 . .
C29 C28 H28 120.3 . .
C28 C29 C30 120.1(4) . .
C28 C29 H29 119.9 . .
C30 C29 H29 119.9 . .
C25 C30 C29 122.4(4) . .
C25 C30 H30 118.8 . .
C29 C30 H30 118.8 . .
C12 O1 C1 111.9(3) . .
C12 O1 K1 113.3(2) . .
C1 O1 K1 112.4(2) . .
C2 O2 C3 111.6(3) . .
C2 O2 K1 118.4(2) . .
C3 O2 K1 118.3(2) . .
C5 O3 C4 110.8(3) . .
C5 O3 K1 110.7(3) . .
C4 O3 K1 108.3(3) . .
C7 O4 C6 112.5(3) . .
C7 O4 K1 114.4(2) . .
C6 O4 K1 122.1(2) . .
C9 O5 C8 112.5(3) . .
C9 O5 K1 111.6(2) . .
C8 O5 K1 107.4(2) . .
C10 O6 C11 111.4(3) . .
C10 O6 K1 112.8(2) . .
C11 O6 K1 116.4(2) . .
C13 Si1 C19 102.36(17) . .
C13 Si1 C25 101.65(18) . .
C19 Si1 C25 102.69(17) . .
C13 Si1 K1 86.71(12) . .
C19 Si1 K1 118.35(11) . .
C25 Si1 K1 135.38(12) . .
O5 K1 O4 62.07(8) . .
O5 K1 O2 160.43(8) . .
O4 K1 O2 117.01(9) . .
O5 K1 O6 60.92(8) . .
O4 K1 O6 122.96(9) . .
O2 K1 O6 117.04(9) . .
O5 K1 O1 114.88(9) . .
O4 K1 O1 159.76(9) . .
O2 K1 O1 58.39(9) . .
O6 K1 O1 58.76(8) . .
O5 K1 O3 115.39(8) . .
O4 K1 O3 58.00(9) . .
O2 K1 O3 59.09(9) . .
O6 K1 O3 160.22(9) . .
O1 K1 O3 112.83(9) . .
O5 K1 C8 23.26(9) . .
O4 K1 C8 42.71(10) . .
O2 K1 C8 159.25(11) . .
O6 K1 C8 81.33(10) . .
O1 K1 C8 137.93(10) . .
O3 K1 C8 100.30(10) . .
O5 K1 C21 80.23(9) . 4
O4 K1 C21 84.50(10) . 4
O2 K1 C21 80.24(9) . 4
O6 K1 C21 87.77(10) . 4
O1 K1 C21 75.33(9) . 4
O3 K1 C21 72.51(10) . 4
C8 K1 C21 91.58(10) . 4
O5 K1 C9 22.03(9) . .
O4 K1 C9 82.01(10) . .
O2 K1 C9 157.77(10) . .
O6 K1 C9 41.65(10) . .
O1 K1 C9 99.71(10) . .
O3 K1 C9 137.38(10) . .
C8 K1 C9 39.71(11) . .
C21 K1 C9 90.97(10) 4 .
O5 K1 Si1 90.01(6) . .
O4 K1 Si1 83.30(6) . .
O2 K1 Si1 109.48(6) . .
O6 K1 Si1 95.05(6) . .
O1 K1 Si1 116.94(7) . .
O3 K1 Si1 104.52(7) . .
C8 K1 Si1 76.32(7) . .
C21 K1 Si1 166.97(8) 4 .
C9 K1 Si1 82.83(7) . .

loop_
_geom_bond_atom_site_label_1
_geom_bond_atom_site_label_2
_geom_bond_distance
_geom_bond_site_symmetry_2
C1 O1 1.425(5) .
C1 C2 1.492(7) .
C1 H1A 0.9900 .
C1 H1B 0.9900 .
C2 O2 1.423(5) .
C2 H2A 0.9900 .
C2 H2B 0.9900 .
C3 O2 1.423(5) .
C3 C4 1.505(7) .
C3 H3A 0.9900 .
C3 H3B 0.9900 .
C4 O3 1.429(5) .
C4 H4A 0.9900 .
C4 H4B 0.9900 .
C5 O3 1.429(6) .
C5 C6 1.490(6) .
C5 H5A 0.9900 .
C5 H5B 0.9900 .
C6 O4 1.432(5) .
C6 H6A 0.9900 .
C6 H6B 0.9900 .
C7 O4 1.424(5) .
C7 C8 1.483(6) .
C7 H7A 0.9900 .
C7 H7B 0.9900 .
C8 O5 1.434(5) .
C8 K1 3.463(4) .
C8 H8A 0.9900 .
C8 H8B 0.9900 .
C9 O5 1.426(5) .
C9 C10 1.490(6) .
C9 K1 3.534(4) .
C9 H9A 0.9900 .
C9 H9B 0.9900 .
C10 O6 1.424(5) .
C10 H10A 0.9900 .
C10 H10B 0.9900 .
C11 O6 1.429(5) .
C11 C12 1.500(6) .
C11 H11A 0.9900 .
C11 H11B 0.9900 .
C12 O1 1.423(5) .
C12 H12A 0.9900 .
C12 H12B 0.9900 .
C13 C18 1.400(6) .
C13 C14 1.403(5) .
C13 Si1 1.929(4) .
C14 C15 1.393(5) .
C14 H14 0.9500 .
C15 C16 1.387(6) .
C15 H15 0.9500 .
C16 C17 1.381(7) .
C16 H16 0.9500 .
C17 C18 1.383(6) .
C17 H17 0.9500 .
C18 H18 0.9500 .
C19 C24 1.402(5) .
C19 C20 1.403(5) .
C19 Si1 1.934(4) .
C20 C21 1.395(6) .
C20 H20 0.9500 .
C21 C22 1.375(6) .
C21 K1 3.472(4) 4_455
C21 H21 0.9500 .
C22 C23 1.395(6) .
C22 H22 0.9500 .
C23 C24 1.396(6) .
C23 H23 0.9500 .
C24 H24 0.9500 .
C25 C30 1.391(5) .
C25 C26 1.413(6) .
C25 Si1 1.941(4) .
C26 C27 1.393(5) .
C26 H26 0.9500 .
C27 C28 1.369(6) .
C27 H27 0.9500 .
C28 C29 1.386(6) .
C28 H28 0.9500 .
C29 C30 1.399(6) .
C29 H29 0.9500 .
C30 H30 0.9500 .
O1 K1 2.898(3) .
O2 K1 2.844(3) .
O3 K1 2.925(3) .
O4 K1 2.778(3) .
O5 K1 2.752(3) .
O6 K1 2.866(3) .
Si1 K1 3.6349(13) .
K1 C21 3.472(4) 4

loop_
_geom_torsion_atom_site_label_1
_geom_torsion_atom_site_label_2
_geom_torsion_atom_site_label_3
_geom_torsion_atom_site_label_4
_geom_torsion
_geom_torsion_site_symmetry_1
_geom_torsion_site_symmetry_4
O1 C1 C2 O2 -64.7(4) . .
O2 C3 C4 O3 67.8(4) . .
O3 C5 C6 O4 -64.0(4) . .
O4 C7 C8 O5 69.4(4) . .
O4 C7 C8 K1 26.6(3) . .
O5 C9 C10 O6 -70.0(4) . .
K1 C9 C10 O6 -30.9(3) . .
O6 C11 C12 O1 67.0(4) . .
C18 C13 C14 C15 1.7(6) . .
Si1 C13 C14 C15 -179.9(3) . .
C13 C14 C15 C16 -1.6(6) . .
C14 C15 C16 C17 -0.8(6) . .
C15 C16 C17 C18 3.1(6) . .
C16 C17 C18 C13 -3.1(6) . .
C14 C13 C18 C17 0.6(6) . .
Si1 C13 C18 C17 -177.7(3) . .
C24 C19 C20 C21 1.3(5) . .
Si1 C19 C20 C21 -171.7(3) . .
C19 C20 C21 C22 -1.3(6) . .
C19 C20 C21 K1 -107.3(4) . 4_455
C20 C21 C22 C23 -0.1(6) . .
K1 C21 C22 C23 111.0(3) 4_455 .
C21 C22 C23 C24 1.3(6) . .
C22 C23 C24 C19 -1.3(6) . .
C20 C19 C24 C23 0.0(6) . .
Si1 C19 C24 C23 173.5(3) . .
C30 C25 C26 C27 0.5(6) . .
Si1 C25 C26 C27 178.4(3) . .
C25 C26 C27 C28 -0.9(7) . .
C26 C27 C28 C29 0.7(7) . .
C27 C28 C29 C30 -0.3(6) . .
C26 C25 C30 C29 -0.1(6) . .
Si1 C25 C30 C29 -177.7(3) . .
C28 C29 C30 C25 0.0(6) . .
C11 C12 O1 C1 177.2(3) . .
C11 C12 O1 K1 -54.4(4) . .
C2 C1 O1 C12 -174.2(3) . .
C2 C1 O1 K1 57.0(4) . .
C1 C2 O2 C3 -177.1(3) . .
C1 C2 O2 K1 40.4(4) . .
C4 C3 O2 C2 179.7(3) . .
C4 C3 O2 K1 -37.7(4) . .
C6 C5 O3 C4 178.0(3) . .
C6 C5 O3 K1 57.7(4) . .
C3 C4 O3 C5 176.8(4) . .
C3 C4 O3 K1 -61.5(4) . .
C8 C7 O4 C6 177.5(3) . .
C8 C7 O4 K1 -37.4(4) . .
C5 C6 O4 C7 -178.3(3) . .
C5 C6 O4 K1 39.7(4) . .
C10 C9 O5 C8 -179.5(3) . .
K1 C9 O5 C8 120.8(3) . .
C10 C9 O5 K1 59.7(3) . .
C7 C8 O5 C9 173.8(3) . .
K1 C8 O5 C9 -123.2(3) . .
C7 C8 O5 K1 -63.1(3) . .
C9 C10 O6 C11 175.9(3) . .
C9 C10 O6 K1 43.0(3) . .
C12 C11 O6 C10 -177.0(3) . .
C12 C11 O6 K1 -45.9(4) . .
C18 C13 Si1 C19 -117.3(3) . .
C14 C13 Si1 C19 64.4(3) . .
C18 C13 Si1 C25 -11.3(4) . .
C14 C13 Si1 C25 170.4(3) . .
C18 C13 Si1 K1 124.4(3) . .
C14 C13 Si1 K1 -53.9(3) . .
C24 C19 Si1 C13 172.3(3) . .
C20 C19 Si1 C13 -15.0(4) . .
C24 C19 Si1 C25 67.1(3) . .
C20 C19 Si1 C25 -120.1(3) . .
C24 C19 Si1 K1 -94.8(3) . .
C20 C19 Si1 K1 78.0(3) . .
C30 C25 Si1 C13 -107.4(4) . .
C26 C25 Si1 C13 75.0(3) . .
C30 C25 Si1 C19 -1.7(4) . .
C26 C25 Si1 C19 -179.3(3) . .
C30 C25 Si1 K1 155.4(3) . .
C26 C25 Si1 K1 -22.2(4) . .
C9 O5 K1 O4 152.9(3) . .
C8 O5 K1 O4 29.2(2) . .
C9 O5 K1 O2 -114.6(3) . .
C8 O5 K1 O2 121.7(3) . .
C9 O5 K1 O6 -25.2(2) . .
C8 O5 K1 O6 -149.0(2) . .
C9 O5 K1 O1 -49.4(3) . .
C8 O5 K1 O1 -173.2(2) . .
C9 O5 K1 O3 176.7(2) . .
C8 O5 K1 O3 52.9(2) . .
C9 O5 K1 C8 123.7(3) . .
C9 O5 K1 C21 -118.1(2) . 4
C8 O5 K1 C21 118.1(2) . 4
C8 O5 K1 C9 -123.7(3) . .
C9 O5 K1 Si1 70.5(2) . .
C8 O5 K1 Si1 -53.2(2) . .
C7 O4 K1 O5 4.8(2) . .
C6 O4 K1 O5 146.2(3) . .
C7 O4 K1 O2 -153.1(2) . .
C6 O4 K1 O2 -11.7(3) . .
C7 O4 K1 O6 6.7(3) . .
C6 O4 K1 O6 148.1(3) . .
C7 O4 K1 O1 -81.7(4) . .
C6 O4 K1 O1 59.7(4) . .
C7 O4 K1 O3 -149.8(3) . .
C6 O4 K1 O3 -8.4(2) . .
C7 O4 K1 C8 21.3(2) . .
C6 O4 K1 C8 162.7(3) . .
C7 O4 K1 C21 -77.0(3) . 4
C6 O4 K1 C21 64.3(3) . 4
C7 O4 K1 C9 14.8(3) . .
C6 O4 K1 C9 156.1(3) . .
C7 O4 K1 Si1 98.4(2) . .
C6 O4 K1 Si1 -120.2(3) . .
C2 O2 K1 O5 66.6(4) . .
C3 O2 K1 O5 -73.4(4) . .
C2 O2 K1 O4 148.8(3) . .
C3 O2 K1 O4 8.8(3) . .
C2 O2 K1 O6 -12.2(3) . .
C3 O2 K1 O6 -152.3(2) . .
C2 O2 K1 O1 -8.5(3) . .
C3 O2 K1 O1 -148.6(3) . .
C2 O2 K1 O3 145.6(3) . .
C3 O2 K1 O3 5.5(2) . .
C2 O2 K1 C8 138.1(3) . .
C3 O2 K1 C8 -1.9(4) . .
C2 O2 K1 C21 70.2(3) . 4
C3 O2 K1 C21 -69.9(3) . 4
C2 O2 K1 C9 2.2(4) . .
C3 O2 K1 C9 -137.8(3) . .
C2 O2 K1 Si1 -118.8(3) . .
C3 O2 K1 Si1 101.1(3) . .
C10 O6 K1 O5 -10.4(2) . .
C11 O6 K1 O5 -140.8(3) . .
C10 O6 K1 O4 -12.3(3) . .
C11 O6 K1 O4 -142.7(2) . .
C10 O6 K1 O2 147.5(2) . .
C11 O6 K1 O2 17.1(3) . .
C10 O6 K1 O1 143.9(3) . .
C11 O6 K1 O1 13.4(2) . .
C10 O6 K1 O3 74.1(4) . .
C11 O6 K1 O3 -56.4(4) . .
C10 O6 K1 C8 -22.2(2) . .
C11 O6 K1 C8 -152.7(3) . .
C10 O6 K1 C21 69.7(2) . 4
C11 O6 K1 C21 -60.8(3) . 4
C10 O6 K1 C9 -24.3(2) . .
C11 O6 K1 C9 -154.7(3) . .
C10 O6 K1 Si1 -97.6(2) . .
C11 O6 K1 Si1 132.0(2) . .
C12 O1 K1 O5 46.9(3) . .
C1 O1 K1 O5 175.0(3) . .
C12 O1 K1 O4 123.4(3) . .
C1 O1 K1 O4 -108.5(3) . .
C12 O1 K1 O2 -154.0(3) . .
C1 O1 K1 O2 -25.9(3) . .
C12 O1 K1 O6 22.2(2) . .
C1 O1 K1 O6 150.3(3) . .
C12 O1 K1 O3 -178.0(2) . .
C1 O1 K1 O3 -49.9(3) . .
C12 O1 K1 C8 42.9(3) . .
C1 O1 K1 C8 171.0(3) . .
C12 O1 K1 C21 118.6(3) . 4
C1 O1 K1 C21 -113.3(3) . 4
C12 O1 K1 C9 30.1(3) . .
C1 O1 K1 C9 158.2(3) . .
C12 O1 K1 Si1 -56.7(3) . .
C1 O1 K1 Si1 71.4(3) . .
C5 O3 K1 O5 -50.7(3) . .
C4 O3 K1 O5 -172.4(3) . .
C5 O3 K1 O4 -25.9(2) . .
C4 O3 K1 O4 -147.6(3) . .
C5 O3 K1 O2 150.7(3) . .
C4 O3 K1 O2 28.9(3) . .
C5 O3 K1 O6 -125.0(3) . .
C4 O3 K1 O6 113.3(3) . .
C5 O3 K1 O1 174.5(2) . .
C4 O3 K1 O1 52.7(3) . .
C5 O3 K1 C8 -32.0(3) . .
C4 O3 K1 C8 -153.7(3) . .
C5 O3 K1 C21 -120.4(3) . 4
C4 O3 K1 C21 117.9(3) . 4
C5 O3 K1 C9 -48.8(3) . .
C4 O3 K1 C9 -170.6(3) . .
C5 O3 K1 Si1 46.4(3) . .
C4 O3 K1 Si1 -75.3(3) . .
C7 C8 K1 O5 121.8(4) . .
O5 C8 K1 O4 -140.5(3) . .
C7 C8 K1 O4 -18.7(2) . .
O5 C8 K1 O2 -126.4(3) . .
C7 C8 K1 O2 -4.6(4) . .
O5 C8 K1 O6 27.1(2) . .
C7 C8 K1 O6 149.0(3) . .
O5 C8 K1 O1 9.3(3) . .
C7 C8 K1 O1 131.1(2) . .
O5 C8 K1 O3 -132.9(2) . .
C7 C8 K1 O3 -11.1(3) . .
O5 C8 K1 C21 -60.4(2) . 4
C7 C8 K1 C21 61.5(3) . 4
O5 C8 K1 C9 29.2(2) . .
C7 C8 K1 C9 151.1(3) . .
O5 C8 K1 Si1 124.5(2) . .
C7 C8 K1 Si1 -113.6(3) . .
C10 C9 K1 O5 -124.5(4) . .
O5 C9 K1 O4 -23.9(2) . .
C10 C9 K1 O4 -148.4(2) . .
O5 C9 K1 O2 126.4(3) . .
C10 C9 K1 O2 1.9(4) . .
O5 C9 K1 O6 145.9(3) . .
C10 C9 K1 O6 21.4(2) . .
O5 C9 K1 O1 135.6(2) . .
C10 C9 K1 O1 11.2(2) . .
O5 C9 K1 O3 -4.5(3) . .
C10 C9 K1 O3 -128.9(2) . .
O5 C9 K1 C8 -30.9(2) . .
C10 C9 K1 C8 -155.4(3) . .
O5 C9 K1 C21 60.4(2) . 4
C10 C9 K1 C21 -64.1(2) . 4
O5 C9 K1 Si1 -108.1(2) . .
C10 C9 K1 Si1 127.4(2) . .
C13 Si1 K1 O5 -111.46(13) . .
C19 Si1 K1 O5 146.26(15) . .
C25 Si1 K1 O5 -8.2(2) . .
C13 Si1 K1 O4 -173.32(14) . .
C19 Si1 K1 O4 84.40(15) . .
C25 Si1 K1 O4 -70.0(2) . .
C13 Si1 K1 O2 70.36(14) . .
C19 Si1 K1 O2 -31.92(16) . .
C25 Si1 K1 O2 173.64(19) . .
C13 Si1 K1 O6 -50.67(14) . .
C19 Si1 K1 O6 -152.95(15) . .
C25 Si1 K1 O6 52.6(2) . .
C13 Si1 K1 O1 6.71(14) . .
C19 Si1 K1 O1 -95.57(16) . .
C25 Si1 K1 O1 110.0(2) . .
C13 Si1 K1 O3 132.25(14) . .
C19 Si1 K1 O3 29.96(15) . .
C25 Si1 K1 O3 -124.5(2) . .
C13 Si1 K1 C8 -130.45(15) . .
C19 Si1 K1 C8 127.27(16) . .
C25 Si1 K1 C8 -27.2(2) . .
C13 Si1 K1 C21 -152.7(4) . 4
C19 Si1 K1 C21 105.0(4) . 4
C25 Si1 K1 C21 -49.4(4) . 4
C13 Si1 K1 C9 -90.57(15) . .
C19 Si1 K1 C9 167.15(16) . .
C25 Si1 K1 C9 12.7(2) . .
